data_4034687
loop_
_publ_author_name
'Yuan, Yumeng'
'Pan, Guoshuai'
'Zhang, Xiaofeng'
'Li, Buhong'
'Xiang, Shengchang'
'Huang, Qiufeng'

_publ_section_title
;
 Synthesis of seven-membered azepino[3,2,1-hi]indoles via
 rhodium-catalyzed regioselectively C-H activation/DBU-catalyzed
 intramolecualr amidation of 7-phenylindoles in one pot.
;
_journal_name_full 'The Journal of organic chemistry'
_journal_paper_doi 10.1021/acs.joc.9b02289
_journal_year 2019
_chemical_formula_moiety 'C19 H15 N O3'
_chemical_formula_sum 'C19 H15 N O3'
_chemical_formula_weight 305.32
_chemical_name_systematic y2
_space_group_crystal_system triclinic
_space_group_IT_number 2
_space_group_name_Hall '-P 1'
_space_group_name_H-M_alt 'P -1'
_atom_sites_solution_hydrogens geom
_atom_sites_solution_primary dual
_audit_creation_date 2019-06-29
_audit_creation_method
;
Olex2 1.2
(compiled 2018.05.29 svn.r3508 for OlexSys, GUI svn.r5506)
;
_cell_angle_alpha 79.529(5)
_cell_angle_beta 87.131(5)
_cell_angle_gamma 85.915(5)
_cell_formula_units_Z 2
_cell_length_a 8.1949(5)
_cell_length_b 8.5852(5)
_cell_length_c 10.9177(7)
_cell_measurement_reflns_used 3387
_cell_measurement_temperature 296.2(4)
_cell_measurement_theta_max 72.7750
_cell_measurement_theta_min 4.0910
_cell_volume 752.86(8)
_computing_cell_refinement 'CrysAlisPro 1.171.39.46e (Rigaku OD, 2018)'
_computing_data_collection 'CrysAlisPro 1.171.39.46e (Rigaku OD, 2018)'
_computing_data_reduction 'CrysAlisPro 1.171.39.46e (Rigaku OD, 2018)'
_computing_molecular_graphics 'Olex2 (Dolomanov et al., 2009)'
_computing_publication_material 'Olex2 (Dolomanov et al., 2009)'
_computing_structure_refinement 'ShelXL (Sheldrick, 2015)'
_computing_structure_solution 'ShelXT (Sheldrick, 2015)'
_diffrn_ambient_environment air
_diffrn_ambient_temperature 296.2(4)
_diffrn_detector 'CCD plate'
_diffrn_detector_area_resol_mean 10.5148
_diffrn_detector_type Atlas
_diffrn_measured_fraction_theta_full 0.998
_diffrn_measured_fraction_theta_max 0.974
_diffrn_measurement_details
;
List of Runs (angles in degrees, time in seconds):

  # Type    Start    End  Width  t~exp~   \w     \q     \k     \f   Frames
--------------------------------------------------------------------------
  1  \w    -92.00  -2.00   1.00    2.00    --  -40.45 125.00 -90.00   90
  2  \w   -117.00  -8.00   1.00    2.00    --  -40.45 -77.00-150.00  109
  3  \w     23.00  96.00   1.00    2.00    --   40.45-125.00-180.00   73
  4  \w     12.00 113.00   1.00    2.00    --   40.45  57.00  30.00  101
  5  \w     16.00 115.00   1.00    2.00    --   40.45  38.00 150.00   99
  6  \w     30.00 117.00   1.00    6.00    --  103.24-125.00   0.00   87
  7  \w     74.00 176.00   1.00    6.00    --  103.24  61.00 -60.00  102
  8  \w     30.00 129.00   1.00    6.00    --  103.24 -45.00 150.00   99
  9  \w     30.00 117.00   1.00    6.00    --  103.24-125.00 120.00   87
 10  \w     21.00 109.00   1.00    6.00    --  103.24 -94.00-180.00   88
 11  \w     77.00 176.00   1.00    6.00    --  103.24  45.00   0.00   99
 12  \w     30.00 129.00   1.00    6.00    --  103.24 -45.00 -60.00   99
 13  \w     27.00 136.00   1.00    6.00    --  103.24 -77.00-120.00  109
 14  \w     75.00 178.00   1.00    6.00    --  103.24  30.00-120.00  103
 15  \w     94.00 176.00   1.00    6.00    --  103.24 125.00-180.00   82
 16  \w     94.00 176.00   1.00    6.00    --  103.24 125.00-150.00   82
 17  \w     94.00 176.00   1.00    6.00    --  103.24 125.00-120.00   82
 18  \w   -117.00  -8.00   1.00    2.00    --  -40.45 -77.00  90.00  109
 19  \w   -115.00 -16.00   1.00    2.00    --  -40.45 -38.00 -90.00   99
 20  \w     12.00  61.00   1.00    2.00    --   40.45  57.00-120.00   49
;
_diffrn_measurement_device 'four-circle diffractometer'
_diffrn_measurement_device_type 'SuperNova, Dual, Cu at home/near, Atlas'
_diffrn_measurement_method '\w scans'
_diffrn_orient_matrix_type 'CrysAlisPro convention (1999,Acta A55,543-557)'
_diffrn_orient_matrix_UB_11 0.1185816000
_diffrn_orient_matrix_UB_12 -0.0021064000
_diffrn_orient_matrix_UB_13 0.1055011000
_diffrn_orient_matrix_UB_21 -0.1235584000
_diffrn_orient_matrix_UB_22 0.1093457000
_diffrn_orient_matrix_UB_23 0.0609400000
_diffrn_orient_matrix_UB_31 -0.0790141000
_diffrn_orient_matrix_UB_32 -0.1465358000
_diffrn_orient_matrix_UB_33 0.0760050000
_diffrn_radiation_monochromator mirror
_diffrn_radiation_probe x-ray
_diffrn_radiation_type CuK\a
_diffrn_radiation_wavelength 1.54184
_diffrn_reflns_av_R_equivalents 0.0201
_diffrn_reflns_av_unetI/netI 0.0186
_diffrn_reflns_Laue_measured_fraction_full 0.998
_diffrn_reflns_Laue_measured_fraction_max 0.974
_diffrn_reflns_limit_h_max 9
_diffrn_reflns_limit_h_min -9
_diffrn_reflns_limit_k_max 10
_diffrn_reflns_limit_k_min -10
_diffrn_reflns_limit_l_max 13
_diffrn_reflns_limit_l_min -12
_diffrn_reflns_number 8431
_diffrn_reflns_point_group_measured_fraction_full 0.998
_diffrn_reflns_point_group_measured_fraction_max 0.974
_diffrn_reflns_theta_full 67.684
_diffrn_reflns_theta_max 72.808
_diffrn_reflns_theta_min 4.121
_diffrn_source 'micro-focus sealed X-ray tube'
_diffrn_source_type 'SuperNova (Cu) X-ray Source'
_exptl_absorpt_coefficient_mu 0.745
_exptl_absorpt_correction_T_max 1.00000
_exptl_absorpt_correction_T_min 0.80033
_exptl_absorpt_correction_type multi-scan
_exptl_absorpt_process_details
;
CrysAlisPro 1.171.39.46e (Rigaku Oxford Diffraction, 2018)
Empirical absorption correction using spherical harmonics,
 implemented in SCALE3 ABSPACK scaling algorithm.
;
_exptl_crystal_colour 'clear light colourless'
_exptl_crystal_colour_lustre clear
_exptl_crystal_colour_modifier light
_exptl_crystal_colour_primary colourless
_exptl_crystal_density_diffrn 1.347
_exptl_crystal_description block
_exptl_crystal_F_000 320
_exptl_crystal_size_max 0.1
_exptl_crystal_size_mid 0.1
_exptl_crystal_size_min 0.1
_refine_diff_density_max 0.128
_refine_diff_density_min -0.197
_refine_diff_density_rms 0.039
_refine_ls_extinction_method none
_refine_ls_goodness_of_fit_ref 1.027
_refine_ls_hydrogen_treatment constr
_refine_ls_matrix_type full
_refine_ls_number_parameters 209
_refine_ls_number_reflns 2933
_refine_ls_number_restraints 0
_refine_ls_restrained_S_all 1.027
_refine_ls_R_factor_all 0.0481
_refine_ls_R_factor_gt 0.0397
_refine_ls_shift/su_max 0.000
_refine_ls_shift/su_mean 0.000
_refine_ls_structure_factor_coef Fsqd
_refine_ls_weighting_details 'w=1/[\s^2^(Fo^2^)+(0.0560P)^2^+0.1100P] where P=(Fo^2^+2Fc^2^)/3'
_refine_ls_weighting_scheme calc
_refine_ls_wR_factor_gt 0.1003
_refine_ls_wR_factor_ref 0.1084
_reflns_Friedel_coverage 0.000
_reflns_number_gt 2463
_reflns_number_total 2933
_reflns_threshold_expression 'I > 2\s(I)'
_cod_data_source_file jo9b02289_si_014.cif
_cod_data_source_block y2-082
_cod_database_code 4034687
_shelx_shelxl_version_number 2014/7
_chemical_oxdiff_formula 'c h o n'
_shelx_space_group_comment
;
The symmetry employed for this shelxl refinement is uniquely defined
by the following loop, which should always be used as a source of
symmetry information in preference to the above space-group names.
They are only intended as comments.
;
_shelx_estimated_absorpt_t_max 0.929
_shelx_estimated_absorpt_t_min 0.929
_reflns_odcompleteness_completeness 100.00
_reflns_odcompleteness_iscentric 1
_reflns_odcompleteness_theta 66.97
_olex2_refinement_description
;
1. Fixed Uiso
 At 1.2 times of:
  All C(H) groups, All C(H,H) groups
 At 1.5 times of:
  All C(H,H,H) groups
2.a Ternary CH refined with riding coordinates:
 C007(H007)
2.b Secondary CH2 refined with riding coordinates:
 C00M(H00A,H00B)
2.c Aromatic/amide H refined with riding coordinates:
 C00C(H00C), C00D(H00D), C00E(H00E), C00G(H00G), C00H(H00H), C00I(H00I),
 C00J(H00J), C00K(H00K), C00L(H00L)
2.d Idealised Me refined as rotating group:
 C00N(H00F,H00M,H00N)
;
_olex2_submission_original_sample_id 082
_olex2_submission_special_instructions 'No special instructions were received'
_oxdiff_exptl_absorpt_empirical_details
;
Empirical correction (ABSPACK) includes:
- Absorption correction using spherical harmonics
- Frame scaling
;
_oxdiff_exptl_absorpt_empirical_full_max 1.545
_oxdiff_exptl_absorpt_empirical_full_min 0.879

loop_
_space_group_symop_operation_xyz
'x, y, z'
'-x, -y, -z'

loop_
_atom_site_label
_atom_site_type_symbol
_atom_site_fract_x
_atom_site_fract_y
_atom_site_fract_z
_atom_site_U_iso_or_equiv
_atom_site_adp_type
_atom_site_occupancy
_atom_site_site_symmetry_order
_atom_site_calc_flag
_atom_site_refinement_flags_posn
O001 O 0.46301(13) 0.03621(13) 0.79480(10) 0.0591(3) Uani 1 1 d .
O002 O 0.54037(13) 0.12785(14) 0.59679(11) 0.0655(3) Uani 1 1 d .
O003 O 0.06224(15) 0.00180(14) 0.81644(11) 0.0692(3) Uani 1 1 d .
N004 N 0.15609(14) 0.24391(13) 0.81432(10) 0.0446(3) Uani 1 1 d .
C005 C 0.22799(15) 0.37611(15) 0.53370(12) 0.0413(3) Uani 1 1 d .
C006 C 0.28768(15) 0.43751(14) 0.64024(12) 0.0410(3) Uani 1 1 d .
C007 C 0.25481(17) 0.09279(15) 0.65006(13) 0.0447(3) Uani 1 1 d .
H007 H 0.2374 -0.0108 0.6290 0.054 Uiso 1 1 calc R
C008 C 0.24622(16) 0.37544(15) 0.76448(12) 0.0417(3) Uani 1 1 d .
C009 C 0.43637(18) 0.09111(15) 0.67476(13) 0.0463(3) Uani 1 1 d .
C00A C 0.20566(16) 0.21528(16) 0.53798(12) 0.0427(3) Uani 1 1 d .
C00B C 0.14765(17) 0.10564(16) 0.76604(13) 0.0473(3) Uani 1 1 d .
C00C C 0.18574(18) 0.48357(18) 0.42524(13) 0.0505(3) Uani 1 1 d .
H00C H 0.2010 0.5909 0.4202 0.061 Uiso 1 1 calc R
C00D C 0.37697(18) 0.57270(16) 0.62181(15) 0.0519(3) Uani 1 1 d .
H00D H 0.4119 0.6156 0.5412 0.062 Uiso 1 1 calc R
C00E C 0.14058(18) 0.1660(2) 0.43689(14) 0.0535(4) Uani 1 1 d .
H00E H 0.1258 0.0589 0.4402 0.064 Uiso 1 1 calc R
C00F C 0.27429(19) 0.45425(18) 0.86274(14) 0.0540(4) Uani 1 1 d .
C00G C 0.12200(19) 0.4323(2) 0.32595(14) 0.0581(4) Uani 1 1 d .
H00G H 0.0953 0.5051 0.2547 0.070 Uiso 1 1 calc R
C00H C 0.1248(2) 0.2463(2) 0.94186(13) 0.0573(4) Uani 1 1 d .
H00H H 0.0652 0.1733 0.9964 0.069 Uiso 1 1 calc R
C00I C 0.0977(2) 0.2743(2) 0.33180(14) 0.0605(4) Uani 1 1 d .
H00I H 0.0526 0.2405 0.2654 0.073 Uiso 1 1 calc R
C00J C 0.1938(2) 0.3692(2) 0.97242(14) 0.0641(4) Uani 1 1 d .
H00J H 0.1904 0.3957 1.0514 0.077 Uiso 1 1 calc R
C00K C 0.4157(2) 0.64566(19) 0.71894(18) 0.0646(4) Uani 1 1 d .
H00K H 0.4791 0.7333 0.7026 0.078 Uiso 1 1 calc R
C00L C 0.3615(2) 0.5903(2) 0.83934(17) 0.0687(5) Uani 1 1 d .
H00L H 0.3829 0.6427 0.9037 0.082 Uiso 1 1 calc R
C00M C 0.6307(2) 0.0330(3) 0.8337(2) 0.0776(5) Uani 1 1 d .
H00A H 0.7059 0.0169 0.7650 0.093 Uiso 1 1 calc R
H00B H 0.6498 -0.0550 0.9020 0.093 Uiso 1 1 calc R
C00N C 0.6617(3) 0.1819(3) 0.8736(3) 0.1015(8) Uani 1 1 d .
H00F H 0.6629 0.2660 0.8024 0.152 Uiso 1 1 calc GR
H00M H 0.7656 0.1709 0.9122 0.152 Uiso 1 1 calc GR
H00N H 0.5768 0.2063 0.9322 0.152 Uiso 1 1 calc GR

loop_
_atom_site_aniso_label
_atom_site_aniso_U_11
_atom_site_aniso_U_22
_atom_site_aniso_U_33
_atom_site_aniso_U_23
_atom_site_aniso_U_13
_atom_site_aniso_U_12
O001 0.0550(6) 0.0625(6) 0.0574(6) -0.0047(5) -0.0102(5) 0.0039(5)
O002 0.0506(6) 0.0689(7) 0.0705(7) 0.0006(6) 0.0065(5) 0.0005(5)
O003 0.0743(8) 0.0649(7) 0.0673(7) -0.0026(6) 0.0128(6) -0.0305(6)
N004 0.0440(6) 0.0481(6) 0.0397(6) -0.0031(4) 0.0018(4) -0.0035(5)
C005 0.0370(6) 0.0449(7) 0.0405(6) -0.0057(5) 0.0046(5) -0.0012(5)
C006 0.0402(6) 0.0370(6) 0.0449(7) -0.0074(5) 0.0027(5) 0.0006(5)
C007 0.0499(7) 0.0370(6) 0.0477(7) -0.0070(5) -0.0004(6) -0.0088(5)
C008 0.0395(6) 0.0402(6) 0.0448(7) -0.0084(5) -0.0007(5) 0.0016(5)
C009 0.0505(8) 0.0328(6) 0.0548(8) -0.0069(5) -0.0011(6) 0.0004(5)
C00A 0.0398(7) 0.0472(7) 0.0415(7) -0.0087(5) 0.0019(5) -0.0064(5)
C00B 0.0466(7) 0.0465(7) 0.0468(7) -0.0001(6) -0.0030(6) -0.0093(6)
C00C 0.0502(8) 0.0514(8) 0.0453(7) -0.0014(6) 0.0055(6) 0.0050(6)
C00D 0.0541(8) 0.0399(7) 0.0612(9) -0.0102(6) 0.0090(6) -0.0047(6)
C00E 0.0508(8) 0.0641(9) 0.0493(8) -0.0170(7) 0.0019(6) -0.0139(7)
C00F 0.0591(9) 0.0544(8) 0.0508(8) -0.0182(6) -0.0026(6) 0.0032(7)
C00G 0.0514(8) 0.0775(11) 0.0402(7) -0.0020(7) -0.0003(6) 0.0091(7)
C00H 0.0597(9) 0.0674(10) 0.0400(7) -0.0013(6) 0.0061(6) 0.0022(7)
C00I 0.0525(9) 0.0877(12) 0.0435(8) -0.0159(7) -0.0037(6) -0.0078(8)
C00J 0.0793(11) 0.0723(10) 0.0415(8) -0.0160(7) 0.0001(7) 0.0048(8)
C00K 0.0702(10) 0.0462(8) 0.0824(12) -0.0231(8) 0.0046(8) -0.0124(7)
C00L 0.0826(12) 0.0595(10) 0.0728(11) -0.0339(8) -0.0048(9) -0.0069(8)
C00M 0.0583(10) 0.0938(14) 0.0792(12) -0.0161(10) -0.0212(9) 0.0197(9)
C00N 0.0650(13) 0.128(2) 0.126(2) -0.0556(17) -0.0222(12) -0.0069(12)

loop_
_atom_type_symbol
_atom_type_description
_atom_type_scat_dispersion_real
_atom_type_scat_dispersion_imag
_atom_type_scat_source
C C 0.0181 0.0091 'International Tables Vol C Tables 4.2.6.8 and 6.1.1.4'
H H 0.0000 0.0000 'International Tables Vol C Tables 4.2.6.8 and 6.1.1.4'
N N 0.0311 0.0180 'International Tables Vol C Tables 4.2.6.8 and 6.1.1.4'
O O 0.0492 0.0322 'International Tables Vol C Tables 4.2.6.8 and 6.1.1.4'

loop_
_geom_angle_atom_site_label_1
_geom_angle_atom_site_label_2
_geom_angle_atom_site_label_3
_geom_angle
C009 O001 C00M 116.82(13)
C008 N004 C00H 107.72(12)
C00B N004 C008 127.21(11)
C00B N004 C00H 121.40(12)
C00A C005 C006 122.64(12)
C00A C005 C00C 118.24(13)
C00C C005 C006 119.07(12)
C008 C006 C005 123.12(12)
C00D C006 C005 121.17(12)
C00D C006 C008 115.42(13)
C009 C007 H007 106.3
C00A C007 H007 106.3
C00A C007 C009 112.29(11)
C00A C007 C00B 113.12(11)
C00B C007 H007 106.3
C00B C007 C009 112.04(11)
N004 C008 C00F 107.43(12)
C006 C008 N004 129.74(12)
C006 C008 C00F 122.37(13)
O001 C009 C007 110.42(12)
O002 C009 O001 124.85(14)
O002 C009 C007 124.67(14)
C005 C00A C007 120.83(12)
C00E C00A C005 119.89(13)
C00E C00A C007 119.27(12)
O003 C00B N004 120.92(14)
O003 C00B C007 123.01(14)
N004 C00B C007 116.05(11)
C005 C00C H00C 119.5
C00G C00C C005 120.99(14)
C00G C00C H00C 119.5
C006 C00D H00D 118.7
C00K C00D C006 122.58(14)
C00K C00D H00D 118.7
C00A C00E H00E 119.6
C00I C00E C00A 120.82(15)
C00I C00E H00E 119.6
C008 C00F C00J 106.62(14)
C00L C00F C008 119.65(14)
C00L C00F C00J 133.69(15)
C00C C00G H00G 119.8
C00I C00G C00C 120.38(14)
C00I C00G H00G 119.8
N004 C00H H00H 125.2
C00J C00H N004 109.52(14)
C00J C00H H00H 125.2
C00E C00I H00I 120.2
C00G C00I C00E 119.65(14)
C00G C00I H00I 120.2
C00F C00J H00J 125.7
C00H C00J C00F 108.67(14)
C00H C00J H00J 125.7
C00D C00K H00K 119.5
C00L C00K C00D 120.91(15)
C00L C00K H00K 119.5
C00F C00L H00L 120.7
C00K C00L C00F 118.59(15)
C00K C00L H00L 120.7
O001 C00M H00A 109.5
O001 C00M H00B 109.5
O001 C00M C00N 110.71(16)
H00A C00M H00B 108.1
C00N C00M H00A 109.5
C00N C00M H00B 109.5
C00M C00N H00F 109.5
C00M C00N H00M 109.5
C00M C00N H00N 109.5
H00F C00N H00M 109.5
H00F C00N H00N 109.5
H00M C00N H00N 109.5

loop_
_geom_bond_atom_site_label_1
_geom_bond_atom_site_label_2
_geom_bond_distance
O001 C009 1.3330(18)
O001 C00M 1.455(2)
O002 C009 1.1910(18)
O003 C00B 1.2080(17)
N004 C008 1.4043(17)
N004 C00B 1.3909(18)
N004 C00H 1.4067(18)
C005 C006 1.4788(19)
C005 C00A 1.3977(19)
C005 C00C 1.4041(19)
C006 C008 1.3986(19)
C006 C00D 1.3944(19)
C007 H007 0.9800
C007 C009 1.524(2)
C007 C00A 1.5122(19)
C007 C00B 1.5206(19)
C008 C00F 1.404(2)
C00A C00E 1.3937(19)
C00C H00C 0.9300
C00C C00G 1.380(2)
C00D H00D 0.9300
C00D C00K 1.386(2)
C00E H00E 0.9300
C00E C00I 1.382(2)
C00F C00J 1.440(2)
C00F C00L 1.390(2)
C00G H00G 0.9300
C00G C00I 1.375(2)
C00H H00H 0.9300
C00H C00J 1.333(2)
C00I H00I 0.9300
C00J H00J 0.9300
C00K H00K 0.9300
C00K C00L 1.377(3)
C00L H00L 0.9300
C00M H00A 0.9700
C00M H00B 0.9700
C00M C00N 1.466(3)
C00N H00F 0.9600
C00N H00M 0.9600
C00N H00N 0.9600
